data_7707961
loop_
_publ_author_name
'P\"uschmann, Sabrina D'
'Fr\"uhwirt, Philipp'
'M\"uller, Stefanie M'
'Wagner, Stefan H.'
'Torvisco, Ana'
'Fischer, Roland C.'
'Kelterer, Anne-Marie'
'Griesser, Thomas'
'Gescheidt, Georg'
'Haas, Michael'

_publ_section_title
;
 Synthesis and characterization of diacylgermanes: persistent derivatives
 with superior photoreactivity.
;
_journal_issue 34
_journal_name_full 'Dalton transactions (Cambridge, England : 2003)'
_journal_page_first 11965
_journal_page_last 11974
_journal_paper_doi 10.1039/d1dt02091a
_journal_volume 50
_journal_year 2021
_chemical_formula_moiety 'C34 H36 Ge O4'
_chemical_formula_sum 'C34 H36 Ge O4'
_chemical_formula_weight 581.24
_space_group_crystal_system monoclinic
_space_group_IT_number 15
_space_group_name_Hall '-I 2ya'
_space_group_name_H-M_alt 'I 1 2/a 1'
_atom_sites_solution_hydrogens geom
_atom_sites_solution_primary iterative
_audit_creation_method SHELXL-2018/3
_audit_update_record
;
2021-04-20 deposited with the CCDC.	2021-08-05 downloaded from the CCDC.
;
_cell_angle_alpha 90
_cell_angle_beta 99.212(5)
_cell_angle_gamma 90
_cell_formula_units_Z 4
_cell_length_a 16.2702(8)
_cell_length_b 10.6138(4)
_cell_length_c 16.3833(13)
_cell_measurement_reflns_used 9554
_cell_measurement_temperature 100(2)
_cell_measurement_theta_max 30.32
_cell_measurement_theta_min 2.30
_cell_volume 2792.7(3)
_computing_cell_refinement 'SAINT V8.38A (Bruker AXS Inc., 2017)'
_computing_data_collection 'Bruker APEX2'
_computing_data_reduction 'SAINT V8.38A (Bruker AXS Inc., 2017)'
_computing_molecular_graphics 'shelXle (C.B. Huebschle, rev 924)'
_computing_publication_material 'Bruker SHELXTL'
_computing_structure_refinement 'SHELXL-2018/3 (Sheldrick, 2018)'
_computing_structure_solution 'SHELXT 2014/5 (Sheldrick, 2014)'
_diffrn_ambient_temperature 100(2)
_diffrn_detector 'Bruker APEX2 area detector'
_diffrn_detector_type 'CCD area detector'
_diffrn_measured_fraction_theta_full 0.999
_diffrn_measured_fraction_theta_max 0.999
_diffrn_measurement_device 'three-circle diffractometer'
_diffrn_measurement_device_type 'Bruker APEX-II CCD'
_diffrn_measurement_method '\f and \w scans'
_diffrn_radiation_monochromator 'multilayer monochromator'
_diffrn_radiation_probe x-ray
_diffrn_radiation_source 'Incoatec microfocus sealed tube'
_diffrn_radiation_type MoK\a
_diffrn_radiation_wavelength 0.71073
_diffrn_reflns_av_R_equivalents 0.0949
_diffrn_reflns_av_unetI/netI 0.0325
_diffrn_reflns_Laue_measured_fraction_full 0.999
_diffrn_reflns_Laue_measured_fraction_max 0.999
_diffrn_reflns_limit_h_max 20
_diffrn_reflns_limit_h_min -20
_diffrn_reflns_limit_k_max 13
_diffrn_reflns_limit_k_min -13
_diffrn_reflns_limit_l_max 20
_diffrn_reflns_limit_l_min -20
_diffrn_reflns_number 71564
_diffrn_reflns_point_group_measured_fraction_full 0.999
_diffrn_reflns_point_group_measured_fraction_max 0.999
_diffrn_reflns_theta_full 25.242
_diffrn_reflns_theta_max 25.994
_diffrn_reflns_theta_min 2.295
_diffrn_source 'microfocus sealed X-ray tube'
_diffrn_source_type 'Incoatec I\ms'
_exptl_absorpt_coefficient_mu 1.135
_exptl_absorpt_correction_T_max 0.7465
_exptl_absorpt_correction_T_min 0.5332
_exptl_absorpt_correction_type multi-scan
_exptl_absorpt_process_details
;
 SADABS 2016/2: Krause, L., Herbst-Irmer, R., Sheldrick G.M. & Stalke D.,
 J. Appl. Cryst. 48 (2015) 3-10
;
_exptl_crystal_colour yellow
_exptl_crystal_density_diffrn 1.382
_exptl_crystal_description block
_exptl_crystal_F_000 1216
_exptl_crystal_size_max 0.39
_exptl_crystal_size_mid 0.26
_exptl_crystal_size_min 0.19
_refine_diff_density_max 0.382
_refine_diff_density_min -0.488
_refine_diff_density_rms 0.054
_refine_ls_extinction_method none
_refine_ls_goodness_of_fit_ref 1.077
_refine_ls_hydrogen_treatment constr
_refine_ls_matrix_type full
_refine_ls_number_parameters 181
_refine_ls_number_reflns 2735
_refine_ls_number_restraints 0
_refine_ls_restrained_S_all 1.077
_refine_ls_R_factor_all 0.0273
_refine_ls_R_factor_gt 0.0246
_refine_ls_shift/su_max 0.000
_refine_ls_shift/su_mean 0.000
_refine_ls_structure_factor_coef Fsqd
_refine_ls_weighting_details 'w=1/[\s^2^(Fo^2^)+(0.0085P)^2^+4.6828P] where P=(Fo^2^+2Fc^2^)/3'
_refine_ls_weighting_scheme calc
_refine_ls_wR_factor_gt 0.0604
_refine_ls_wR_factor_ref 0.0624
_reflns_Friedel_coverage 0.000
_reflns_number_gt 2567
_reflns_number_total 2735
_reflns_threshold_expression 'I > 2\s(I)'
_cod_data_source_file d1dt02091a3.cif
_cod_data_source_block AT1083_a
_cod_depositor_comments 'Adding full bibliography for 7707961--7707965.cif.'
_cod_original_sg_symbol_H-M 'I 2/a'
_cod_database_code 7707961
_publcif_datablock.id {67828e27-5ff9-49ea-bc0c-a2a2b756291a}

_shelx_shelxl_version_number 2018/3
_shelx_space_group_comment
;
The symmetry employed for this shelxl refinement is uniquely defined
by the following loop, which should always be used as a source of
symmetry information in preference to the above space-group names.
They are only intended as comments.
;
_publcif_funding_html
;
;

loop_
_space_group_symop_operation_xyz
'x, y, z'
'-x+1/2, y, -z'
'x+1/2, y+1/2, z+1/2'
'-x+1, y+1/2, -z+1/2'
'-x, -y, -z'
'x-1/2, -y, z'
'-x+1/2, -y+1/2, -z+1/2'
'x, -y+1/2, z+1/2'

loop_
_atom_site_label
_atom_site_type_symbol
_atom_site_fract_x
_atom_site_fract_y
_atom_site_fract_z
_atom_site_U_iso_or_equiv
_atom_site_adp_type
_atom_site_occupancy
_atom_site_site_symmetry_order
_atom_site_calc_flag
_atom_site_refinement_flags_posn
_atom_site_refinement_flags_adp
_atom_site_refinement_flags_occupancy
_atom_site_disorder_assembly
_atom_site_disorder_group
Ge1 Ge 0.250000 0.39028(2) 0.500000 0.00984(8) Uani 1 2 d S T P . .
O1 O 0.11784(7) 0.46322(11) 0.58058(7) 0.0182(3) Uani 1 1 d . . . . .
O2 O 0.35264(7) 0.59169(10) 0.58326(7) 0.0153(2) Uani 1 1 d . . . . .
C1 C 0.18559(9) 0.50107(15) 0.56885(9) 0.0127(3) Uani 1 1 d . . . . .
C2 C 0.16862(9) 0.27840(14) 0.43027(9) 0.0113(3) Uani 1 1 d . . . . .
C3 C 0.21361(10) 0.63009(15) 0.59926(10) 0.0139(3) Uani 1 1 d . . . . .
C4 C 0.15405(11) 0.71048(16) 0.62385(10) 0.0187(3) Uani 1 1 d . . . . .
H4 H 0.099032 0.680359 0.623655 0.022 Uiso 1 1 calc R U . . .
C5 C 0.17359(12) 0.83308(17) 0.64847(12) 0.0259(4) Uani 1 1 d . . . . .
H5 H 0.132496 0.886399 0.665304 0.031 Uiso 1 1 calc R U . . .
C6 C 0.25369(13) 0.87723(17) 0.64830(13) 0.0280(4) Uani 1 1 d . . . . .
H6 H 0.267100 0.961731 0.664326 0.034 Uiso 1 1 calc R U . . .
C7 C 0.31441(11) 0.79988(16) 0.62511(11) 0.0222(4) Uani 1 1 d . . . . .
H7 H 0.369105 0.831261 0.625178 0.027 Uiso 1 1 calc R U . . .
C8 C 0.29511(10) 0.67597(15) 0.60169(10) 0.0142(3) Uani 1 1 d . . . . .
C9 C 0.43520(10) 0.63633(18) 0.57934(11) 0.0216(4) Uani 1 1 d . . . . .
H9A H 0.469451 0.566390 0.564840 0.032 Uiso 1 1 calc R U . . .
H9B H 0.459863 0.670634 0.633261 0.032 Uiso 1 1 calc R U . . .
H9C H 0.432656 0.702435 0.537253 0.032 Uiso 1 1 calc R U . . .
C10 C 0.12786(9) 0.18366(14) 0.46902(10) 0.0132(3) Uani 1 1 d . . . . .
C11 C 0.07699(10) 0.09568(15) 0.42138(10) 0.0150(3) Uani 1 1 d . . . . .
H11 H 0.049667 0.033012 0.448609 0.018 Uiso 1 1 calc R U . . .
C12 C 0.06523(10) 0.09714(15) 0.33564(10) 0.0144(3) Uani 1 1 d . . . . .
C13 C 0.10471(10) 0.19159(15) 0.29773(10) 0.0134(3) Uani 1 1 d . . . . .
H13 H 0.096580 0.195322 0.239054 0.016 Uiso 1 1 calc R U . . .
C14 C 0.15597(9) 0.28127(14) 0.34297(10) 0.0122(3) Uani 1 1 d . . . . .
C15 C 0.13803(11) 0.16962(16) 0.56190(10) 0.0178(3) Uani 1 1 d . . . . .
H15A H 0.195804 0.147064 0.583593 0.027 Uiso 1 1 calc R U . . .
H15B H 0.100752 0.103258 0.575833 0.027 Uiso 1 1 calc R U . . .
H15C H 0.124117 0.249442 0.586482 0.027 Uiso 1 1 calc R U . . .
C16 C 0.01374(11) -0.00173(16) 0.28428(10) 0.0188(4) Uani 1 1 d . . . . .
H16A H 0.047189 -0.041249 0.246619 0.028 Uiso 1 1 calc R U . . .
H16B H -0.035459 0.037918 0.252114 0.028 Uiso 1 1 calc R U . . .
H16C H -0.003905 -0.065960 0.320816 0.028 Uiso 1 1 calc R U . . .
C17 C 0.19764(10) 0.37491(15) 0.29348(10) 0.0142(3) Uani 1 1 d . . . . .
H17A H 0.258125 0.363227 0.305317 0.021 Uiso 1 1 calc R U . . .
H17B H 0.183691 0.460701 0.308641 0.021 Uiso 1 1 calc R U . . .
H17C H 0.178135 0.361563 0.234362 0.021 Uiso 1 1 calc R U . . .

loop_
_atom_site_aniso_label
_atom_site_aniso_U_11
_atom_site_aniso_U_22
_atom_site_aniso_U_33
_atom_site_aniso_U_23
_atom_site_aniso_U_13
_atom_site_aniso_U_12
Ge1 0.00919(12) 0.00962(12) 0.01064(12) 0.000 0.00133(8) 0.000
O1 0.0133(6) 0.0191(6) 0.0236(6) -0.0010(5) 0.0069(5) -0.0015(5)
O2 0.0097(5) 0.0160(6) 0.0202(6) -0.0023(4) 0.0028(4) -0.0009(4)
C1 0.0119(8) 0.0148(8) 0.0111(7) 0.0010(6) 0.0003(6) 0.0018(6)
C2 0.0107(7) 0.0109(7) 0.0121(7) -0.0009(6) 0.0010(6) 0.0010(6)
C3 0.0162(8) 0.0133(8) 0.0120(7) -0.0005(6) 0.0017(6) 0.0016(6)
C4 0.0177(8) 0.0191(8) 0.0196(9) -0.0016(7) 0.0037(7) 0.0026(7)
C5 0.0284(10) 0.0191(9) 0.0303(10) -0.0068(8) 0.0054(8) 0.0077(7)
C6 0.0322(11) 0.0145(9) 0.0362(11) -0.0076(7) 0.0020(8) 0.0007(7)
C7 0.0208(9) 0.0180(9) 0.0265(9) -0.0028(7) -0.0002(7) -0.0036(7)
C8 0.0150(8) 0.0146(8) 0.0124(8) 0.0002(6) 0.0003(6) 0.0012(6)
C9 0.0102(8) 0.0308(10) 0.0234(9) -0.0009(7) 0.0012(7) -0.0038(7)
C10 0.0126(8) 0.0135(8) 0.0135(8) 0.0001(6) 0.0022(6) 0.0010(6)
C11 0.0140(8) 0.0147(8) 0.0168(8) 0.0015(6) 0.0039(6) -0.0021(6)
C12 0.0110(7) 0.0142(8) 0.0173(8) -0.0022(6) 0.0008(6) 0.0011(6)
C13 0.0124(7) 0.0160(8) 0.0113(7) 0.0003(6) 0.0005(6) 0.0017(6)
C14 0.0104(7) 0.0119(7) 0.0144(8) 0.0011(6) 0.0019(6) 0.0033(6)
C15 0.0222(9) 0.0177(8) 0.0139(8) 0.0016(6) 0.0039(6) -0.0058(7)
C16 0.0174(8) 0.0192(8) 0.0195(9) -0.0034(7) 0.0020(7) -0.0045(7)
C17 0.0168(8) 0.0141(8) 0.0113(7) 0.0006(6) 0.0013(6) -0.0009(6)

loop_
_atom_type_symbol
_atom_type_description
_atom_type_scat_dispersion_real
_atom_type_scat_dispersion_imag
_atom_type_scat_source
C C 0.0030 0.0020 'International Tables Vol C Tables 4.2.6.8 and 6.1.1.4'
H H 0.0000 0.0000 'International Tables Vol C Tables 4.2.6.8 and 6.1.1.4'
Ge Ge 0.1550 1.8000 'International Tables Vol C Tables 4.2.6.8 and 6.1.1.4'
O O 0.0110 0.0060 'International Tables Vol C Tables 4.2.6.8 and 6.1.1.4'

loop_
_geom_angle_atom_site_label_1
_geom_angle_atom_site_label_2
_geom_angle_atom_site_label_3
_geom_angle
_geom_angle_site_symmetry_1
_geom_angle_site_symmetry_3
_geom_angle_publ_flag
C2 Ge1 C2 106.98(9) 2_556 . ?
C2 Ge1 C1 107.95(6) 2_556 2_556 ?
C2 Ge1 C1 112.35(6) . 2_556 ?
C2 Ge1 C1 112.35(6) 2_556 . ?
C2 Ge1 C1 107.95(6) . . ?
C1 Ge1 C1 109.31(9) 2_556 . ?
C8 O2 C9 118.29(13) . . ?
O1 C1 C3 118.86(14) . . ?
O1 C1 Ge1 117.20(12) . . ?
C3 C1 Ge1 123.72(11) . . ?
C10 C2 C14 117.94(14) . . ?
C10 C2 Ge1 118.89(11) . . ?
C14 C2 Ge1 122.86(11) . . ?
C4 C3 C8 118.30(15) . . ?
C4 C3 C1 117.66(14) . . ?
C8 C3 C1 123.99(14) . . ?
C5 C4 C3 121.35(16) . . ?
C5 C4 H4 119.3 . . ?
C3 C4 H4 119.3 . . ?
C4 C5 C6 119.33(16) . . ?
C4 C5 H5 120.3 . . ?
C6 C5 H5 120.3 . . ?
C7 C6 C5 120.87(17) . . ?
C7 C6 H6 119.6 . . ?
C5 C6 H6 119.6 . . ?
C6 C7 C8 119.79(16) . . ?
C6 C7 H7 120.1 . . ?
C8 C7 H7 120.1 . . ?
O2 C8 C7 123.27(15) . . ?
O2 C8 C3 116.36(14) . . ?
C7 C8 C3 120.32(15) . . ?
O2 C9 H9A 109.5 . . ?
O2 C9 H9B 109.5 . . ?
H9A C9 H9B 109.5 . . ?
O2 C9 H9C 109.5 . . ?
H9A C9 H9C 109.5 . . ?
H9B C9 H9C 109.5 . . ?
C11 C10 C2 120.22(14) . . ?
C11 C10 C15 117.09(14) . . ?
C2 C10 C15 122.68(14) . . ?
C12 C11 C10 122.05(15) . . ?
C12 C11 H11 119.0 . . ?
C10 C11 H11 119.0 . . ?
C11 C12 C13 117.52(15) . . ?
C11 C12 C16 122.01(15) . . ?
C13 C12 C16 120.44(15) . . ?
C12 C13 C14 122.25(15) . . ?
C12 C13 H13 118.9 . . ?
C14 C13 H13 118.9 . . ?
C13 C14 C2 120.01(14) . . ?
C13 C14 C17 116.40(14) . . ?
C2 C14 C17 123.56(14) . . ?
C10 C15 H15A 109.5 . . ?
C10 C15 H15B 109.5 . . ?
H15A C15 H15B 109.5 . . ?
C10 C15 H15C 109.5 . . ?
H15A C15 H15C 109.5 . . ?
H15B C15 H15C 109.5 . . ?
C12 C16 H16A 109.5 . . ?
C12 C16 H16B 109.5 . . ?
H16A C16 H16B 109.5 . . ?
C12 C16 H16C 109.5 . . ?
H16A C16 H16C 109.5 . . ?
H16B C16 H16C 109.5 . . ?
C14 C17 H17A 109.5 . . ?
C14 C17 H17B 109.5 . . ?
H17A C17 H17B 109.5 . . ?
C14 C17 H17C 109.5 . . ?
H17A C17 H17C 109.5 . . ?
H17B C17 H17C 109.5 . . ?

loop_
_geom_bond_atom_site_label_1
_geom_bond_atom_site_label_2
_geom_bond_distance
_geom_bond_site_symmetry_2
_geom_bond_publ_flag
Ge1 C2 1.9960(15) 2_556 ?
Ge1 C2 1.9960(15) . ?
Ge1 C1 2.0326(15) 2_556 ?
Ge1 C1 2.0326(15) . ?
O1 C1 1.2172(19) . ?
O2 C8 1.3630(19) . ?
O2 C9 1.4356(19) . ?
C1 C3 1.503(2) . ?
C2 C10 1.410(2) . ?
C2 C14 1.412(2) . ?
C3 C4 1.398(2) . ?
C3 C8 1.407(2) . ?
C4 C5 1.384(2) . ?
C4 H4 0.9500 . ?
C5 C6 1.385(3) . ?
C5 H5 0.9500 . ?
C6 C7 1.384(3) . ?
C6 H6 0.9500 . ?
C7 C8 1.392(2) . ?
C7 H7 0.9500 . ?
C9 H9A 0.9800 . ?
C9 H9B 0.9800 . ?
C9 H9C 0.9800 . ?
C10 C11 1.400(2) . ?
C10 C15 1.511(2) . ?
C11 C12 1.387(2) . ?
C11 H11 0.9500 . ?
C12 C13 1.390(2) . ?
C12 C16 1.512(2) . ?
C13 C14 1.398(2) . ?
C13 H13 0.9500 . ?
C14 C17 1.510(2) . ?
C15 H15A 0.9800 . ?
C15 H15B 0.9800 . ?
C15 H15C 0.9800 . ?
C16 H16A 0.9800 . ?
C16 H16B 0.9800 . ?
C16 H16C 0.9800 . ?
C17 H17A 0.9800 . ?
C17 H17B 0.9800 . ?
C17 H17C 0.9800 . ?

loop_
_geom_hbond_atom_site_label_D
_geom_hbond_atom_site_label_H
_geom_hbond_atom_site_label_A
_geom_hbond_distance_DH
_geom_hbond_distance_HA
_geom_hbond_distance_DA
_geom_hbond_angle_DHA
_geom_hbond_site_symmetry_A
_geom_hbond_publ_flag
C9 H9A O1 0.98 2.41 3.151(2) 132.2 6_665 yes

loop_
_geom_torsion_atom_site_label_1
_geom_torsion_atom_site_label_2
_geom_torsion_atom_site_label_3
_geom_torsion_atom_site_label_4
_geom_torsion
_geom_torsion_site_symmetry_1
_geom_torsion_site_symmetry_2
_geom_torsion_site_symmetry_3
_geom_torsion_site_symmetry_4
_geom_torsion_publ_flag
O1 C1 C3 C4 -13.2(2) . . . . ?
Ge1 C1 C3 C4 161.34(12) . . . . ?
O1 C1 C3 C8 169.13(15) . . . . ?
Ge1 C1 C3 C8 -16.3(2) . . . . ?
C8 C3 C4 C5 1.3(3) . . . . ?
C1 C3 C4 C5 -176.53(16) . . . . ?
C3 C4 C5 C6 0.4(3) . . . . ?
C4 C5 C6 C7 -1.0(3) . . . . ?
C5 C6 C7 C8 -0.1(3) . . . . ?
C9 O2 C8 C7 -6.8(2) . . . . ?
C9 O2 C8 C3 175.75(14) . . . . ?
C6 C7 C8 O2 -175.59(16) . . . . ?
C6 C7 C8 C3 1.8(3) . . . . ?
C4 C3 C8 O2 175.18(14) . . . . ?
C1 C3 C8 O2 -7.1(2) . . . . ?
C4 C3 C8 C7 -2.4(2) . . . . ?
C1 C3 C8 C7 175.31(15) . . . . ?
C14 C2 C10 C11 0.3(2) . . . . ?
Ge1 C2 C10 C11 -173.49(12) . . . . ?
C14 C2 C10 C15 178.74(14) . . . . ?
Ge1 C2 C10 C15 5.0(2) . . . . ?
C2 C10 C11 C12 0.5(2) . . . . ?
C15 C10 C11 C12 -177.99(15) . . . . ?
C10 C11 C12 C13 -1.3(2) . . . . ?
C10 C11 C12 C16 176.91(15) . . . . ?
C11 C12 C13 C14 1.3(2) . . . . ?
C16 C12 C13 C14 -176.97(14) . . . . ?
C12 C13 C14 C2 -0.5(2) . . . . ?
C12 C13 C14 C17 177.49(14) . . . . ?
C10 C2 C14 C13 -0.3(2) . . . . ?
Ge1 C2 C14 C13 173.19(11) . . . . ?
C10 C2 C14 C17 -178.13(14) . . . . ?
Ge1 C2 C14 C17 -4.6(2) . . . . ?
